data_7004473
loop_
_publ_author_name
'Chandrasekhar, Vadapalli'
'Sasikumar, Palani'

_publ_section_title
;
 First example of a molecular Ce(iii) phosphonate: synthesis,
 structural characterization and catalytic activity of
 [Ce2{Ph3CPO2(OEt)}4(NO3)2(H2O)4], structural diversity of Ph3CPO3H2
;
_journal_issue 45
_journal_name_full 'Dalton Transactions'
_journal_page_first 6475
_journal_page_last 6480
_journal_paper_doi 10.1039/b807801g
_journal_year 2008
_chemical_formula_moiety 'C84 H88 Ce2 N2 O22 P4'
_chemical_formula_sum 'C84 H88 Ce2 N2 O22 P4'
_chemical_formula_weight 1881.68
_chemical_name_common 'metal phosphonate'
_chemical_name_systematic
;
?
;
_space_group_IT_number 2
_symmetry_cell_setting triclinic
_symmetry_Int_Tables_number 2
_symmetry_space_group_name_Hall '-P 1'
_symmetry_space_group_name_H-M 'P -1'
_atom_sites_solution_hydrogens geom
_atom_sites_solution_primary direct
_atom_sites_solution_secondary difmap
_audit_creation_method SHELXL-97
_cell_angle_alpha 64.601(17)
_cell_angle_beta 68.103(16)
_cell_angle_gamma 89.089(18)
_cell_formula_units_Z 1
_cell_length_a 11.7466(12)
_cell_length_b 13.8798(14)
_cell_length_c 15.5788(16)
_cell_measurement_reflns_used 3505
_cell_measurement_temperature 100(2)
_cell_measurement_theta_max 23.26
_cell_measurement_theta_min 2.25
_cell_volume 2097.3(6)
_computing_cell_refinement 'Bruker SMART'
_computing_data_collection 'Bruker SMART'
_computing_data_reduction 'Bruker SAINT'
_computing_molecular_graphics 'Bruker SHELXTL'
_computing_publication_material 'Bruker SHELXTL'
_computing_structure_refinement 'SHELXL-97 (Sheldrick, 1997)'
_computing_structure_solution 'Bruker SHELXTL'
_diffrn_ambient_temperature 100(2)
_diffrn_measured_fraction_theta_full 0.978
_diffrn_measured_fraction_theta_max 0.978
_diffrn_measurement_device_type 'CCD area detector'
_diffrn_measurement_method 'phi and omega scans'
_diffrn_radiation_monochromator graphite
_diffrn_radiation_source 'fine-focus sealed tube'
_diffrn_radiation_type MoK\a
_diffrn_radiation_wavelength 0.71073
_diffrn_reflns_av_R_equivalents 0.0284
_diffrn_reflns_av_sigmaI/netI 0.0634
_diffrn_reflns_limit_h_max 13
_diffrn_reflns_limit_h_min -14
_diffrn_reflns_limit_k_max 16
_diffrn_reflns_limit_k_min -17
_diffrn_reflns_limit_l_max 16
_diffrn_reflns_limit_l_min -19
_diffrn_reflns_number 11820
_diffrn_reflns_theta_full 26.00
_diffrn_reflns_theta_max 26.00
_diffrn_reflns_theta_min 2.25
_exptl_absorpt_coefficient_mu 1.221
_exptl_absorpt_correction_T_max 0.9643
_exptl_absorpt_correction_T_min 0.8876
_exptl_absorpt_correction_type empirical
_exptl_absorpt_process_details SADABS
_exptl_crystal_colour white
_exptl_crystal_density_diffrn 1.490
_exptl_crystal_density_method 'not measured'
_exptl_crystal_description block
_exptl_crystal_F_000 958
_exptl_crystal_size_max 0.10
_exptl_crystal_size_mid 0.08
_exptl_crystal_size_min 0.03
_refine_diff_density_max 3.626
_refine_diff_density_min -1.518
_refine_diff_density_rms 0.153
_refine_ls_extinction_method none
_refine_ls_goodness_of_fit_ref 1.058
_refine_ls_hydrogen_treatment mixed
_refine_ls_matrix_type full
_refine_ls_number_parameters 431
_refine_ls_number_reflns 8067
_refine_ls_number_restraints 6
_refine_ls_restrained_S_all 1.057
_refine_ls_R_factor_all 0.0792
_refine_ls_R_factor_gt 0.0667
_refine_ls_shift/su_max 0.000
_refine_ls_shift/su_mean 0.000
_refine_ls_structure_factor_coef Fsqd
_refine_ls_weighting_details 'calc w=1/[\s^2^(Fo^2^)+(0.1054P)^2^+5.0708P] where P=(Fo^2^+2Fc^2^)/3'
_refine_ls_weighting_scheme calc
_refine_ls_wR_factor_gt 0.1731
_refine_ls_wR_factor_ref 0.1878
_reflns_number_gt 6686
_reflns_number_total 8067
_reflns_threshold_expression >2sigma(I)
_cod_data_source_file b807801g.txt
_cod_data_source_block Ce
_cod_depositor_comments
;
The following automatic conversions were performed:
'_symmetry_cell_setting' value 'Triclinic' changed to 'triclinic'
according to '/home/saulius/struct/CIF-dictionaries/cif_core.dic'
dictionary named 'cif_core.dic' version 2.4.1 from 2010-06-29.

Automatic conversion script
Id: cif_fix_enum 1527 2010-12-29 10:47:43Z saulius 
;
_cod_original_cell_volume 2097.3(4)
_cod_database_code 7004473

loop_
_symmetry_equiv_pos_as_xyz
'x, y, z'
'-x, -y, -z'

loop_
_atom_site_label
_atom_site_type_symbol
_atom_site_fract_x
_atom_site_fract_y
_atom_site_fract_z
_atom_site_U_iso_or_equiv
_atom_site_adp_type
_atom_site_occupancy
_atom_site_symmetry_multiplicity
_atom_site_calc_flag
_atom_site_refinement_flags
_atom_site_disorder_assembly
_atom_site_disorder_group
Ce1 Ce 0.32741(3) 0.00148(3) 0.99383(3) 0.03133(15) Uani 1 1 d . . .
P1 P 0.15677(16) -0.12720(15) 0.90917(15) 0.0381(4) Uani 1 1 d . . .
P2 P 0.61883(19) 0.1146(2) 0.76772(15) 0.0529(5) Uani 1 1 d . . .
O1 O 0.2503(4) -0.1248(4) 0.9526(4) 0.0395(11) Uani 1 1 d . . .
O2 O 0.2333(5) -0.0820(4) 0.7877(4) 0.0470(12) Uani 1 1 d . . .
O3 O 0.0534(5) -0.0662(5) 0.9323(4) 0.0514(13) Uani 1 1 d . . .
O4 O 0.4825(4) 0.1095(4) 0.8210(3) 0.0393(11) Uani 1 1 d . . .
O5 O 0.3032(4) -0.0922(4) 1.1715(4) 0.0448(12) Uani 1 1 d . . .
O6 O 0.6391(6) 0.0256(5) 0.7221(5) 0.0674(16) Uani 1 1 d . . .
O7 O 0.5019(4) 0.1000(4) 1.0129(4) 0.0351(10) Uani 1 1 d . . .
O8 O 0.3336(5) 0.1727(4) 1.0136(4) 0.0503(13) Uani 1 1 d . A .
O9 O 0.4822(15) 0.2608(13) 1.0332(12) 0.201(6) Uiso 1 1 d . A 1
O10 O 0.2005(4) 0.1207(4) 0.9020(4) 0.0372(10) Uani 1 1 d D . .
O11 O 0.1033(4) -0.0515(4) 1.1246(4) 0.0422(11) Uani 1 1 d D . .
N1 N 0.4368(7) 0.1728(5) 1.0182(6) 0.0550(17) Uani 1 1 d . . .
C1 C 0.0912(5) -0.2696(5) 0.9519(5) 0.0344(14) Uani 1 1 d . . .
C2 C 0.0349(2) -0.26583(19) 0.87317(15) 0.0402(16) Uani 1 1 d G . .
C3 C -0.0551(2) -0.2017(2) 0.85910(18) 0.0459(17) Uani 1 1 d G . .
H3 H -0.0850 -0.1638 0.8992 0.055 Uiso 1 1 calc R . .
C4 C -0.1013(3) -0.1931(3) 0.7864(2) 0.066(3) Uani 1 1 d G . .
H4 H -0.1628 -0.1493 0.7768 0.080 Uiso 1 1 calc R . .
C5 C -0.0576(3) -0.2486(3) 0.7278(2) 0.078(3) Uani 1 1 d G . .
H5 H -0.0893 -0.2428 0.6782 0.094 Uiso 1 1 calc R . .
C6 C 0.0323(3) -0.3127(3) 0.74189(18) 0.079(3) Uani 1 1 d G . .
H6 H 0.0622 -0.3507 0.7018 0.095 Uiso 1 1 calc R . .
C7 C 0.0786(2) -0.3213(2) 0.81456(16) 0.055(2) Uani 1 1 d G . .
H7 H 0.1401 -0.3652 0.8242 0.065 Uiso 1 1 calc R . .
C8 C -0.01202(19) -0.31176(19) 1.06314(16) 0.0376(15) Uani 1 1 d G . .
C9 C -0.12873(18) -0.3660(2) 1.09123(16) 0.0440(16) Uani 1 1 d G . .
H9 H -0.1483 -0.3729 1.0400 0.053 Uiso 1 1 calc R . .
C10 C -0.2181(2) -0.4107(3) 1.19479(17) 0.0517(19) Uani 1 1 d G . .
H10 H -0.2970 -0.4481 1.2129 0.062 Uiso 1 1 calc R . .
C11 C -0.1914(3) -0.4006(3) 1.27058(16) 0.054(2) Uani 1 1 d G . .
H11 H -0.2514 -0.4311 1.3404 0.065 Uiso 1 1 calc R . .
C12 C -0.0738(3) -0.3443(3) 1.24223(18) 0.058(2) Uani 1 1 d G . .
H12 H -0.0546 -0.3355 1.2928 0.069 Uiso 1 1 calc R . .
C13 C 0.0148(3) -0.3014(2) 1.13882(19) 0.0480(18) Uani 1 1 d G . .
H13 H 0.0943 -0.2647 1.1204 0.058 Uiso 1 1 calc R . .
C14 C 0.19240(17) -0.3407(2) 0.95269(18) 0.0369(15) Uani 1 1 d G . .
C15 C 0.1670(2) -0.4463(2) 1.03197(19) 0.0431(16) Uani 1 1 d G . .
H15 H 0.0875 -0.4730 1.0886 0.052 Uiso 1 1 calc R . .
C16 C 0.2578(3) -0.5135(3) 1.0290(3) 0.0530(19) Uani 1 1 d G . .
H16 H 0.2400 -0.5845 1.0844 0.064 Uiso 1 1 calc R . .
C17 C 0.3725(3) -0.4768(3) 0.9461(3) 0.068(3) Uani 1 1 d G . .
H17 H 0.4335 -0.5225 0.9440 0.082 Uiso 1 1 calc R . .
C18 C 0.39838(19) -0.3713(3) 0.8648(3) 0.076(3) Uani 1 1 d G . .
H18 H 0.4768 -0.3455 0.8071 0.091 Uiso 1 1 calc R . .
C19 C 0.30962(17) -0.3054(3) 0.8691(2) 0.062(2) Uani 1 1 d G . .
H19 H 0.3283 -0.2341 0.8140 0.074 Uiso 1 1 calc R . .
C20 C 0.2020(12) 0.0024(9) 0.7130(8) 0.086(3) Uani 1 1 d . . .
H20A H 0.2279 0.0731 0.7074 0.103 Uiso 1 1 calc R . .
H20B H 0.1109 -0.0086 0.7331 0.103 Uiso 1 1 calc R . .
C21 C 0.2689(16) -0.0003(13) 0.6122(9) 0.129(6) Uani 1 1 d . . .
H21A H 0.3578 0.0016 0.5975 0.194 Uiso 1 1 calc R . .
H21B H 0.2580 0.0627 0.5565 0.194 Uiso 1 1 calc R . .
H21C H 0.2350 -0.0668 0.6161 0.194 Uiso 1 1 calc R . .
C22 C 0.6879(8) 0.2444(7) 0.6525(6) 0.055(2) Uani 1 1 d . . .
C23 C 0.8305(2) 0.2581(2) 0.5902(2) 0.0433(16) Uani 1 1 d G . .
C24 C 0.8949(3) 0.1717(3) 0.6089(3) 0.067(2) Uani 1 1 d G . .
H24 H 0.8509 0.1002 0.6570 0.081 Uiso 1 1 calc R . .
C25 C 1.0238(3) 0.1898(4) 0.5571(4) 0.087(3) Uani 1 1 d G . .
H25 H 1.0678 0.1308 0.5699 0.104 Uiso 1 1 calc R . .
C26 C 1.0882(2) 0.2944(4) 0.4867(3) 0.093(4) Uani 1 1 d G . .
H26 H 1.1763 0.3068 0.4513 0.112 Uiso 1 1 calc R . .
C27 C 1.0238(2) 0.3808(4) 0.4680(3) 0.096(4) Uani 1 1 d G . .
H27 H 1.0678 0.4522 0.4198 0.115 Uiso 1 1 calc R . .
C28 C 0.8949(2) 0.3626(3) 0.5198(2) 0.077(3) Uani 1 1 d G . .
H28 H 0.8509 0.4217 0.5070 0.092 Uiso 1 1 calc R . .
C29 C 0.6628(2) 0.3248(2) 0.70185(19) 0.060(2) Uani 1 1 d G . .
C30 C 0.7264(3) 0.3328(3) 0.7574(2) 0.0502(18) Uani 1 1 d G . .
H30 H 0.7778 0.2805 0.7743 0.060 Uiso 1 1 calc R . .
C31 C 0.7217(3) 0.4089(4) 0.7897(3) 0.072(3) Uani 1 1 d G . .
H31 H 0.7646 0.4063 0.8315 0.087 Uiso 1 1 calc R . .
C32 C 0.6565(4) 0.4886(4) 0.7631(3) 0.071(3) Uani 1 1 d G . .
H32 H 0.6511 0.5408 0.7881 0.086 Uiso 1 1 calc R . .
C33 C 0.5966(3) 0.4952(3) 0.6989(3) 0.083(3) Uani 1 1 d G . .
H33 H 0.5518 0.5525 0.6791 0.100 Uiso 1 1 calc R . .
C34 C 0.6032(3) 0.4160(2) 0.6636(3) 0.076(3) Uani 1 1 d G . .
H34 H 0.5687 0.4227 0.6154 0.091 Uiso 1 1 calc R . .
C35 C 0.6204(2) 0.2526(2) 0.5789(2) 0.0516(19) Uani 1 1 d G . .
C36 C 0.6784(3) 0.2500(3) 0.4873(2) 0.064(2) Uani 1 1 d G . .
H36 H 0.7640 0.2436 0.4643 0.076 Uiso 1 1 calc R . .
C37 C 0.6151(4) 0.2564(3) 0.4259(3) 0.080(3) Uani 1 1 d G . .
H37 H 0.6572 0.2565 0.3606 0.096 Uiso 1 1 calc R . .
C38 C 0.4917(4) 0.2627(4) 0.4607(3) 0.096(4) Uani 1 1 d G . .
H38 H 0.4485 0.2666 0.4187 0.115 Uiso 1 1 calc R . .
C39 C 0.4275(3) 0.2636(4) 0.5536(3) 0.080(3) Uani 1 1 d G . .
H39 H 0.3406 0.2647 0.5774 0.096 Uiso 1 1 calc R . .
C40 C 0.4934(2) 0.2630(3) 0.6139(3) 0.057(2) Uani 1 1 d G . .
H40 H 0.4532 0.2693 0.6762 0.068 Uiso 1 1 calc R . .
C41 C 0.5476(11) -0.0186(7) 0.7060(8) 0.073(3) Uani 1 1 d . . .
H41A H 0.5258 0.0386 0.6523 0.088 Uiso 1 1 calc R . .
H41B H 0.4715 -0.0533 0.7712 0.088 Uiso 1 1 calc R . .
C42 C 0.5993(11) -0.0990(10) 0.6719(9) 0.103(5) Uani 1 1 d . . .
H42A H 0.6802 -0.0658 0.6129 0.154 Uiso 1 1 calc R . .
H42B H 0.5423 -0.1250 0.6508 0.154 Uiso 1 1 calc R . .
H42C H 0.6099 -0.1600 0.7292 0.154 Uiso 1 1 calc R . .
H101 H 0.130(5) 0.084(8) 0.911(8) 0.10(4) Uiso 1 1 d D . .
H102 H 0.182(9) 0.149(10) 0.948(8) 0.14(6) Uiso 1 1 d D . .
H103 H 0.046(5) -0.008(5) 1.113(5) 0.06(3) Uiso 1 1 d D . .
H104 H 0.070(6) -0.096(5) 1.1956(19) 0.05(2) Uiso 1 1 d D . .

loop_
_atom_site_aniso_label
_atom_site_aniso_U_11
_atom_site_aniso_U_22
_atom_site_aniso_U_33
_atom_site_aniso_U_23
_atom_site_aniso_U_13
_atom_site_aniso_U_12
Ce1 0.0342(2) 0.0322(2) 0.0352(2) -0.01638(17) -0.02069(16) 0.00835(15)
P1 0.0360(9) 0.0435(10) 0.0527(11) -0.0306(9) -0.0260(8) 0.0127(7)
P2 0.0419(11) 0.0744(15) 0.0350(10) -0.0139(10) -0.0211(8) 0.0058(10)
O1 0.037(2) 0.043(3) 0.057(3) -0.032(2) -0.028(2) 0.016(2)
O2 0.047(3) 0.048(3) 0.045(3) -0.020(2) -0.019(2) 0.006(2)
O3 0.046(3) 0.072(4) 0.077(4) -0.055(3) -0.042(3) 0.032(3)
O4 0.037(2) 0.047(3) 0.032(2) -0.011(2) -0.021(2) 0.003(2)
O5 0.036(2) 0.062(3) 0.033(2) -0.014(2) -0.018(2) 0.006(2)
O6 0.077(4) 0.059(4) 0.074(4) -0.028(3) -0.041(3) 0.011(3)
O7 0.037(2) 0.036(2) 0.046(3) -0.024(2) -0.025(2) 0.0132(19)
O8 0.044(3) 0.055(3) 0.076(4) -0.038(3) -0.039(3) 0.024(2)
O10 0.035(2) 0.036(3) 0.038(3) -0.011(2) -0.018(2) 0.004(2)
O11 0.041(3) 0.052(3) 0.033(3) -0.017(2) -0.018(2) 0.017(2)
N1 0.071(5) 0.049(4) 0.068(5) -0.036(4) -0.040(4) 0.021(3)
C1 0.025(3) 0.042(4) 0.040(4) -0.024(3) -0.011(3) 0.000(3)
C2 0.032(3) 0.053(4) 0.033(3) -0.025(3) -0.004(3) -0.008(3)
C3 0.038(4) 0.060(5) 0.041(4) -0.022(4) -0.018(3) -0.004(3)
C4 0.048(5) 0.097(7) 0.046(5) -0.023(5) -0.021(4) -0.018(5)
C5 0.070(6) 0.116(9) 0.044(5) -0.031(5) -0.024(5) -0.023(6)
C6 0.066(6) 0.121(9) 0.046(5) -0.054(6) 0.002(4) -0.031(6)
C7 0.042(4) 0.073(5) 0.047(4) -0.035(4) -0.006(3) -0.011(4)
C8 0.034(3) 0.050(4) 0.038(4) -0.026(3) -0.017(3) 0.015(3)
C9 0.037(4) 0.058(4) 0.040(4) -0.026(3) -0.014(3) 0.011(3)
C10 0.037(4) 0.058(5) 0.052(5) -0.022(4) -0.013(3) 0.005(3)
C11 0.058(5) 0.066(5) 0.035(4) -0.024(4) -0.013(3) 0.017(4)
C12 0.059(5) 0.086(6) 0.043(4) -0.038(4) -0.025(4) 0.018(4)
C13 0.041(4) 0.068(5) 0.048(4) -0.037(4) -0.019(3) 0.018(4)
C14 0.032(3) 0.038(4) 0.048(4) -0.028(3) -0.013(3) 0.003(3)
C15 0.044(4) 0.050(4) 0.045(4) -0.030(4) -0.018(3) 0.006(3)
C16 0.065(5) 0.051(5) 0.061(5) -0.034(4) -0.035(4) 0.023(4)
C17 0.053(5) 0.067(6) 0.100(7) -0.053(6) -0.029(5) 0.023(4)
C18 0.047(5) 0.065(6) 0.102(8) -0.039(6) -0.016(5) 0.019(4)
C19 0.038(4) 0.036(4) 0.085(6) -0.025(4) -0.001(4) 0.004(3)
C20 0.109(9) 0.070(7) 0.059(6) -0.015(5) -0.031(6) 0.027(6)
C21 0.201(16) 0.139(12) 0.058(7) -0.046(8) -0.062(9) 0.072(12)
C22 0.054(5) 0.060(5) 0.041(4) -0.010(4) -0.025(4) 0.005(4)
C23 0.036(4) 0.053(4) 0.037(4) -0.018(3) -0.014(3) 0.004(3)
C24 0.061(5) 0.078(6) 0.042(5) -0.016(4) -0.013(4) 0.021(5)
C25 0.072(7) 0.110(9) 0.057(6) -0.029(6) -0.017(5) 0.031(6)
C26 0.051(6) 0.145(12) 0.086(8) -0.064(8) -0.017(5) 0.000(7)
C27 0.087(7) 0.081(7) 0.074(7) -0.051(6) 0.034(6) -0.039(6)
C28 0.075(6) 0.053(5) 0.065(6) -0.026(5) 0.008(5) 0.002(4)
C29 0.061(5) 0.072(6) 0.093(7) -0.059(5) -0.053(5) 0.033(4)
C30 0.052(4) 0.056(5) 0.047(4) -0.023(4) -0.025(4) 0.011(4)
C31 0.066(6) 0.101(8) 0.069(6) -0.056(6) -0.026(5) 0.016(5)
C32 0.063(6) 0.080(7) 0.086(7) -0.046(6) -0.037(5) 0.012(5)
C33 0.078(7) 0.071(7) 0.100(8) -0.043(6) -0.032(6) 0.021(5)
C34 0.073(6) 0.084(7) 0.087(7) -0.046(6) -0.042(6) 0.020(5)
C35 0.043(4) 0.054(5) 0.035(4) 0.002(3) -0.019(3) -0.003(3)
C36 0.068(6) 0.051(5) 0.048(5) -0.008(4) -0.015(4) 0.007(4)
C37 0.082(7) 0.094(8) 0.060(6) -0.045(6) -0.012(5) -0.018(6)
C38 0.106(9) 0.125(10) 0.072(7) -0.038(7) -0.061(7) 0.005(8)
C39 0.079(7) 0.099(8) 0.055(6) -0.020(5) -0.038(5) 0.002(6)
C40 0.062(5) 0.066(5) 0.057(5) -0.028(4) -0.040(4) 0.020(4)
C41 0.124(9) 0.046(5) 0.066(6) -0.021(4) -0.062(6) 0.006(5)
C42 0.104(9) 0.099(9) 0.092(8) -0.064(7) -0.001(7) -0.035(7)

loop_
_atom_type_symbol
_atom_type_description
_atom_type_scat_dispersion_real
_atom_type_scat_dispersion_imag
_atom_type_scat_source
C C 0.0033 0.0016 'International Tables Vol C Tables 4.2.6.8 and 6.1.1.4'
H H 0.0000 0.0000 'International Tables Vol C Tables 4.2.6.8 and 6.1.1.4'
N N 0.0061 0.0033 'International Tables Vol C Tables 4.2.6.8 and 6.1.1.4'
O O 0.0106 0.0060 'International Tables Vol C Tables 4.2.6.8 and 6.1.1.4'
P P 0.1023 0.0942 'International Tables Vol C Tables 4.2.6.8 and 6.1.1.4'
Ce Ce -0.2486 2.6331 'International Tables Vol C Tables 4.2.6.8 and 6.1.1.4'

loop_
_geom_angle_atom_site_label_1
_geom_angle_atom_site_label_2
_geom_angle_atom_site_label_3
_geom_angle
_geom_angle_site_symmetry_1
_geom_angle_site_symmetry_3
_geom_angle_publ_flag
O1 Ce1 O5 108.23(17) . . ?
O1 Ce1 O4 95.35(16) . . ?
O5 Ce1 O4 141.45(15) . . ?
O1 Ce1 O7 83.03(15) . 2_657 ?
O5 Ce1 O7 76.08(16) . 2_657 ?
O4 Ce1 O7 77.08(16) . 2_657 ?
O1 Ce1 O8 154.42(16) . . ?
O5 Ce1 O8 86.04(18) . . ?
O4 Ce1 O8 85.02(17) . . ?
O7 Ce1 O8 121.68(15) 2_657 . ?
O1 Ce1 O11 79.93(16) . . ?
O5 Ce1 O11 66.14(16) . . ?
O4 Ce1 O11 150.25(16) . . ?
O7 Ce1 O11 130.56(16) 2_657 . ?
O8 Ce1 O11 87.12(17) . . ?
O1 Ce1 O10 82.05(16) . . ?
O5 Ce1 O10 134.51(16) . . ?
O4 Ce1 O10 77.52(15) . . ?
O7 Ce1 O10 149.06(15) 2_657 . ?
O8 Ce1 O10 73.03(16) . . ?
O11 Ce1 O10 72.75(15) . . ?
O1 Ce1 O7 153.71(14) . . ?
O5 Ce1 O7 72.14(15) . . ?
O4 Ce1 O7 73.36(15) . . ?
O7 Ce1 O7 71.43(15) 2_657 . ?
O8 Ce1 O7 50.25(14) . . ?
O11 Ce1 O7 121.51(15) . . ?
O10 Ce1 O7 117.13(14) . . ?
O1 Ce1 N1 173.35(18) . . ?
O5 Ce1 N1 78.14(19) . . ?
O4 Ce1 N1 78.20(18) . . ?
O7 Ce1 N1 96.96(17) 2_657 . ?
O8 Ce1 N1 24.73(17) . . ?
O11 Ce1 N1 104.85(19) . . ?
O10 Ce1 N1 94.85(17) . . ?
O7 Ce1 N1 25.53(16) . . ?
O1 Ce1 Ce1 120.35(11) . 2_657 ?
O5 Ce1 Ce1 70.21(11) . 2_657 ?
O4 Ce1 Ce1 71.61(11) . 2_657 ?
O7 Ce1 Ce1 37.57(10) 2_657 2_657 ?
O8 Ce1 Ce1 84.12(11) . 2_657 ?
O11 Ce1 Ce1 135.92(11) . 2_657 ?
O10 Ce1 Ce1 142.89(10) . 2_657 ?
O7 Ce1 Ce1 33.87(9) . 2_657 ?
N1 Ce1 Ce1 59.39(14) . 2_657 ?
O3 P1 O1 115.4(3) . . ?
O3 P1 O2 111.2(3) . . ?
O1 P1 O2 106.0(3) . . ?
O3 P1 C1 109.8(3) . . ?
O1 P1 C1 110.5(3) . . ?
O2 P1 C1 103.3(3) . . ?
O5 P2 O4 118.9(3) 2_657 . ?
O5 P2 O6 105.5(3) 2_657 . ?
O4 P2 O6 108.4(3) . . ?
O5 P2 C22 108.3(3) 2_657 . ?
O4 P2 C22 110.4(4) . . ?
O6 P2 C22 104.2(4) . . ?
P1 O1 Ce1 134.7(3) . . ?
C20 O2 P1 123.2(6) . . ?
P2 O4 Ce1 134.5(3) . . ?
P2 O5 Ce1 138.9(3) 2_657 . ?
C41 O6 P2 123.9(6) . . ?
N1 O7 Ce1 161.2(4) . 2_657 ?
N1 O7 Ce1 90.2(4) . . ?
Ce1 O7 Ce1 108.57(15) 2_657 . ?
N1 O8 Ce1 96.8(4) . . ?
Ce1 O10 H101 114(7) . . ?
Ce1 O10 H102 88(9) . . ?
H101 O10 H102 110(5) . . ?
Ce1 O11 H103 121(4) . . ?
Ce1 O11 H104 130(4) . . ?
H103 O11 H104 106(4) . . ?
O8 N1 O7 122.7(6) . . ?
O8 N1 O9 117.4(8) . . ?
O7 N1 O9 119.8(9) . . ?
O8 N1 Ce1 58.4(3) . . ?
O7 N1 Ce1 64.3(3) . . ?
O9 N1 Ce1 175.6(8) . . ?
C14 C1 C8 109.9(4) . . ?
C14 C1 C2 111.0(4) . . ?
C8 C1 C2 110.9(4) . . ?
C14 C1 P1 110.9(3) . . ?
C8 C1 P1 107.2(3) . . ?
C2 C1 P1 106.8(4) . . ?
C3 C2 C7 120.0 . . ?
C3 C2 C1 119.1(2) . . ?
C7 C2 C1 120.8(2) . . ?
C2 C3 C4 120.0 . . ?
C2 C3 H3 120.0 . . ?
C4 C3 H3 120.0 . . ?
C5 C4 C3 120.0 . . ?
C5 C4 H4 120.0 . . ?
C3 C4 H4 120.0 . . ?
C4 C5 C6 120.0 . . ?
C4 C5 H5 120.0 . . ?
C6 C5 H5 120.0 . . ?
C7 C6 C5 120.0 . . ?
C7 C6 H6 120.0 . . ?
C5 C6 H6 120.0 . . ?
C6 C7 C2 120.0 . . ?
C6 C7 H7 120.0 . . ?
C2 C7 H7 120.0 . . ?
C13 C8 C9 118.9 . . ?
C13 C8 C1 119.2(2) . . ?
C9 C8 C1 121.8(2) . . ?
C8 C9 C10 120.8 . . ?
C8 C9 H9 119.6 . . ?
C10 C9 H9 119.6 . . ?
C11 C10 C9 120.4 . . ?
C11 C10 H10 119.8 . . ?
C9 C10 H10 119.8 . . ?
C10 C11 C12 119.1 . . ?
C10 C11 H11 120.5 . . ?
C12 C11 H11 120.5 . . ?
C13 C12 C11 119.7 . . ?
C13 C12 H12 120.1 . . ?
C11 C12 H12 120.1 . . ?
C8 C13 C12 121.1 . . ?
C8 C13 H13 119.5 . . ?
C12 C13 H13 119.5 . . ?
C15 C14 C19 117.8 . . ?
C15 C14 C1 120.9(2) . . ?
C19 C14 C1 121.0(3) . . ?
C14 C15 C16 120.7 . . ?
C14 C15 H15 119.6 . . ?
C16 C15 H15 119.6 . . ?
C17 C16 C15 120.4 . . ?
C17 C16 H16 119.8 . . ?
C15 C16 H16 119.8 . . ?
C16 C17 C18 119.4 . . ?
C16 C17 H17 120.3 . . ?
C18 C17 H17 120.3 . . ?
C19 C18 C17 119.8 . . ?
C19 C18 H18 120.1 . . ?
C17 C18 H18 120.1 . . ?
C18 C19 C14 121.8 . . ?
C18 C19 H19 119.1 . . ?
C14 C19 H19 119.1 . . ?
O2 C20 C21 107.0(9) . . ?
O2 C20 H20A 110.3 . . ?
C21 C20 H20A 110.3 . . ?
O2 C20 H20B 110.3 . . ?
C21 C20 H20B 110.3 . . ?
H20A C20 H20B 108.6 . . ?
C20 C21 H21A 109.5 . . ?
C20 C21 H21B 109.5 . . ?
H21A C21 H21B 109.5 . . ?
C20 C21 H21C 109.5 . . ?
H21A C21 H21C 109.5 . . ?
H21B C21 H21C 109.5 . . ?
C23 C22 C29 109.3(5) . . ?
C23 C22 C35 108.0(5) . . ?
C29 C22 C35 117.3(6) . . ?
C23 C22 P2 114.7(5) . . ?
C29 C22 P2 101.3(4) . . ?
C35 C22 P2 106.3(5) . . ?
C24 C23 C28 120.0 . . ?
C24 C23 C22 122.4(3) . . ?
C28 C23 C22 117.4(3) . . ?
C25 C24 C23 120.0 . . ?
C25 C24 H24 120.0 . . ?
C23 C24 H24 120.0 . . ?
C24 C25 C26 120.0 . . ?
C24 C25 H25 120.0 . . ?
C26 C25 H25 120.0 . . ?
C27 C26 C25 120.0 . . ?
C27 C26 H26 120.0 . . ?
C25 C26 H26 120.0 . . ?
C26 C27 C28 120.0 . . ?
C26 C27 H27 120.0 . . ?
C28 C27 H27 120.0 . . ?
C27 C28 C23 120.0 . . ?
C27 C28 H28 120.0 . . ?
C23 C28 H28 120.0 . . ?
C30 C29 C34 114.9 . . ?
C30 C29 C22 122.2(3) . . ?
C34 C29 C22 120.1(3) . . ?
C31 C30 C29 125.2 . . ?
C31 C30 H30 117.4 . . ?
C29 C30 H30 117.4 . . ?
C32 C31 C30 120.1 . . ?
C32 C31 H31 120.0 . . ?
C30 C31 H31 120.0 . . ?
C31 C32 C33 120.4 . . ?
C31 C32 H32 119.8 . . ?
C33 C32 H32 119.8 . . ?
C32 C33 C34 119.5 . . ?
C32 C33 H33 120.3 . . ?
C34 C33 H33 120.3 . . ?
C33 C34 C29 119.2 . . ?
C33 C34 H34 120.4 . . ?
C29 C34 H34 120.4 . . ?
C36 C35 C40 120.3 . . ?
C36 C35 C22 123.2(3) . . ?
C40 C35 C22 116.6(3) . . ?
C35 C36 C37 121.1 . . ?
C35 C36 H36 119.5 . . ?
C37 C36 H36 119.5 . . ?
C38 C37 C36 119.0 . . ?
C38 C37 H37 120.5 . . ?
C36 C37 H37 120.5 . . ?
C37 C38 C39 122.5 . . ?
C37 C38 H38 118.7 . . ?
C39 C38 H38 118.7 . . ?
C38 C39 C40 118.6 . . ?
C38 C39 H39 120.7 . . ?
C40 C39 H39 120.7 . . ?
C35 C40 C39 118.3 . . ?
C35 C40 H40 120.8 . . ?
C39 C40 H40 120.8 . . ?
O6 C41 C42 106.9(10) . . ?
O6 C41 H41A 110.3 . . ?
C42 C41 H41A 110.3 . . ?
O6 C41 H41B 110.3 . . ?
C42 C41 H41B 110.3 . . ?
H41A C41 H41B 108.6 . . ?
C41 C42 H42A 109.5 . . ?
C41 C42 H42B 109.5 . . ?
H42A C42 H42B 109.5 . . ?
C41 C42 H42C 109.5 . . ?
H42A C42 H42C 109.5 . . ?
H42B C42 H42C 109.5 . . ?

loop_
_geom_bond_atom_site_label_1
_geom_bond_atom_site_label_2
_geom_bond_distance
_geom_bond_site_symmetry_2
_geom_bond_publ_flag
Ce1 O1 2.399(4) . ?
Ce1 O5 2.402(5) . ?
Ce1 O4 2.405(5) . ?
Ce1 O7 2.427(4) 2_657 ?
Ce1 O8 2.529(5) . ?
Ce1 O11 2.529(5) . ?
Ce1 O10 2.547(5) . ?
Ce1 O7 2.656(4) . ?
Ce1 N1 2.947(6) . ?
Ce1 Ce1 4.1291(8) 2_657 ?
P1 O3 1.492(5) . ?
P1 O1 1.497(5) . ?
P1 O2 1.585(5) . ?
P1 C1 1.865(6) . ?
P2 O5 1.489(5) 2_657 ?
P2 O4 1.490(5) . ?
P2 O6 1.645(7) . ?
P2 C22 1.820(8) . ?
O2 C20 1.414(11) . ?
O5 P2 1.489(5) 2_657 ?
O6 C41 1.396(11) . ?
O7 N1 1.270(8) . ?
O7 Ce1 2.427(4) 2_657 ?
O8 N1 1.242(8) . ?
O9 N1 1.479(17) . ?
O10 H101 0.91(2) . ?
O10 H102 0.91(2) . ?
O11 H103 0.92(2) . ?
O11 H104 0.93(2) . ?
C1 C14 1.533(7) . ?
C1 C8 1.549(6) . ?
C1 C2 1.580(7) . ?
C2 C3 1.3900 . ?
C2 C7 1.3900 . ?
C3 C4 1.3900 . ?
C3 H3 0.9500 . ?
C4 C5 1.3900 . ?
C4 H4 0.9500 . ?
C5 C6 1.3900 . ?
C5 H5 0.9500 . ?
C6 C7 1.3900 . ?
C6 H6 0.9500 . ?
C7 H7 0.9500 . ?
C8 C13 1.3913 . ?
C8 C9 1.3928 . ?
C9 C10 1.4102 . ?
C9 H9 0.9500 . ?
C10 C11 1.3900 . ?
C10 H10 0.9500 . ?
C11 C12 1.4139 . ?
C11 H11 0.9500 . ?
C12 C13 1.4069 . ?
C12 H12 0.9500 . ?
C13 H13 0.9500 . ?
C14 C15 1.3957 . ?
C14 C19 1.4027 . ?
C15 C16 1.4065 . ?
C15 H15 0.9500 . ?
C16 C17 1.3791 . ?
C16 H16 0.9500 . ?
C17 C18 1.4069 . ?
C17 H17 0.9500 . ?
C18 C19 1.3777 . ?
C18 H18 0.9500 . ?
C19 H19 0.9500 . ?
C20 C21 1.488(15) . ?
C20 H20A 0.9900 . ?
C20 H20B 0.9900 . ?
C21 H21A 0.9800 . ?
C21 H21B 0.9800 . ?
C21 H21C 0.9800 . ?
C22 C23 1.557(9) . ?
C22 C29 1.575(9) . ?
C22 C35 1.587(8) . ?
C23 C24 1.3900 . ?
C23 C28 1.3900 . ?
C24 C25 1.3900 . ?
C24 H24 0.9500 . ?
C25 C26 1.3900 . ?
C25 H25 0.9500 . ?
C26 C27 1.3900 . ?
C26 H26 0.9500 . ?
C27 C28 1.3900 . ?
C27 H27 0.9500 . ?
C28 H28 0.9500 . ?
C29 C30 1.3742 . ?
C29 C34 1.4436 . ?
C30 C31 1.3435 . ?
C30 H30 0.9500 . ?
C31 C32 1.3402 . ?
C31 H31 0.9500 . ?
C32 C33 1.3944 . ?
C32 H32 0.9500 . ?
C33 C34 1.4157 . ?
C33 H33 0.9500 . ?
C34 H34 0.9500 . ?
C35 C36 1.3499 . ?
C35 C40 1.4125 . ?
C36 C37 1.3898 . ?
C36 H36 0.9500 . ?
C37 C38 1.3610 . ?
C37 H37 0.9500 . ?
C38 C39 1.3662 . ?
C38 H38 0.9500 . ?
C39 C40 1.4197 . ?
C39 H39 0.9500 . ?
C40 H40 0.9500 . ?
C41 C42 1.463(14) . ?
C41 H41A 0.9900 . ?
C41 H41B 0.9900 . ?
C42 H42A 0.9800 . ?
C42 H42B 0.9800 . ?
C42 H42C 0.9800 . ?

loop_
_geom_torsion_atom_site_label_1
_geom_torsion_atom_site_label_2
_geom_torsion_atom_site_label_3
_geom_torsion_atom_site_label_4
_geom_torsion
_geom_torsion_site_symmetry_1
_geom_torsion_site_symmetry_2
_geom_torsion_site_symmetry_3
_geom_torsion_site_symmetry_4
_geom_torsion_publ_flag
O3 P1 O1 Ce1 -29.0(5) . . . . ?
O2 P1 O1 Ce1 94.5(4) . . . . ?
C1 P1 O1 Ce1 -154.3(4) . . . . ?
O5 Ce1 O1 P1 126.0(4) . . . . ?
O4 Ce1 O1 P1 -84.9(4) . . . . ?
O7 Ce1 O1 P1 -161.1(4) 2_657 . . . ?
O8 Ce1 O1 P1 4.8(7) . . . . ?
O11 Ce1 O1 P1 65.5(4) . . . . ?
O10 Ce1 O1 P1 -8.3(4) . . . . ?
O7 Ce1 O1 P1 -147.5(3) . . . . ?
N1 Ce1 O1 P1 -70.9(16) . . . . ?
Ce1 Ce1 O1 P1 -156.7(3) 2_657 . . . ?
O3 P1 O2 C20 -2.4(8) . . . . ?
O1 P1 O2 C20 -128.5(8) . . . . ?
C1 P1 O2 C20 115.2(8) . . . . ?
O5 P2 O4 Ce1 -33.8(5) 2_657 . . . ?
O6 P2 O4 Ce1 86.6(4) . . . . ?
C22 P2 O4 Ce1 -159.9(4) . . . . ?
O1 Ce1 O4 P2 -98.0(4) . . . . ?
O5 Ce1 O4 P2 30.5(6) . . . . ?
O7 Ce1 O4 P2 -16.4(4) 2_657 . . . ?
O8 Ce1 O4 P2 107.7(4) . . . . ?
O11 Ce1 O4 P2 -177.0(3) . . . . ?
O10 Ce1 O4 P2 -178.6(4) . . . . ?
O7 Ce1 O4 P2 57.8(4) . . . . ?
N1 Ce1 O4 P2 83.7(4) . . . . ?
Ce1 Ce1 O4 P2 22.3(3) 2_657 . . . ?
O1 Ce1 O5 P2 123.7(5) . . . 2_657 ?
O4 Ce1 O5 P2 -1.1(7) . . . 2_657 ?
O7 Ce1 O5 P2 46.0(5) 2_657 . . 2_657 ?
O8 Ce1 O5 P2 -78.0(5) . . . 2_657 ?
O11 Ce1 O5 P2 -166.6(6) . . . 2_657 ?
O10 Ce1 O5 P2 -139.5(4) . . . 2_657 ?
O7 Ce1 O5 P2 -28.7(5) . . . 2_657 ?
N1 Ce1 O5 P2 -54.4(5) . . . 2_657 ?
Ce1 Ce1 O5 P2 7.1(4) 2_657 . . 2_657 ?
O5 P2 O6 C41 147.7(7) 2_657 . . . ?
O4 P2 O6 C41 19.2(8) . . . . ?
C22 P2 O6 C41 -98.3(7) . . . . ?
O1 Ce1 O7 N1 164.8(4) . . . . ?
O5 Ce1 O7 N1 -100.0(4) . . . . ?
O4 Ce1 O7 N1 97.5(4) . . . . ?
O7 Ce1 O7 N1 179.1(5) 2_657 . . . ?
O8 Ce1 O7 N1 0.0(4) . . . . ?
O11 Ce1 O7 N1 -54.1(4) . . . . ?
O10 Ce1 O7 N1 31.5(4) . . . . ?
Ce1 Ce1 O7 N1 179.1(5) 2_657 . . . ?
O1 Ce1 O7 Ce1 -14.3(4) . . . 2_657 ?
O5 Ce1 O7 Ce1 80.9(2) . . . 2_657 ?
O4 Ce1 O7 Ce1 -81.62(19) . . . 2_657 ?
O7 Ce1 O7 Ce1 0.0 2_657 . . 2_657 ?
O8 Ce1 O7 Ce1 -179.1(3) . . . 2_657 ?
O11 Ce1 O7 Ce1 126.78(18) . . . 2_657 ?
O10 Ce1 O7 Ce1 -147.62(16) . . . 2_657 ?
N1 Ce1 O7 Ce1 -179.1(5) . . . 2_657 ?
O1 Ce1 O8 N1 -164.4(4) . . . . ?
O5 Ce1 O8 N1 70.0(5) . . . . ?
O4 Ce1 O8 N1 -72.4(5) . . . . ?
O7 Ce1 O8 N1 -1.0(5) 2_657 . . . ?
O11 Ce1 O8 N1 136.3(5) . . . . ?
O10 Ce1 O8 N1 -150.9(5) . . . . ?
O7 Ce1 O8 N1 0.0(4) . . . . ?
Ce1 Ce1 O8 N1 -0.5(4) 2_657 . . . ?
Ce1 O8 N1 O7 0.0(8) . . . . ?
Ce1 O8 N1 O9 -178.5(8) . . . . ?
Ce1 O7 N1 O8 177.4(9) 2_657 . . . ?
Ce1 O7 N1 O8 0.0(7) . . . . ?
Ce1 O7 N1 O9 -4(2) 2_657 . . . ?
Ce1 O7 N1 O9 178.4(9) . . . . ?
Ce1 O7 N1 Ce1 177.4(14) 2_657 . . . ?
O1 Ce1 N1 O8 89.7(15) . . . . ?
O5 Ce1 N1 O8 -106.7(5) . . . . ?
O4 Ce1 N1 O8 104.0(5) . . . . ?
O7 Ce1 N1 O8 179.2(4) 2_657 . . . ?
O11 Ce1 N1 O8 -45.6(5) . . . . ?
O10 Ce1 N1 O8 27.8(5) . . . . ?
O7 Ce1 N1 O8 -180.0(7) . . . . ?
Ce1 Ce1 N1 O8 179.5(5) 2_657 . . . ?
O1 Ce1 N1 O7 -90.3(15) . . . . ?
O5 Ce1 N1 O7 73.3(4) . . . . ?
O4 Ce1 N1 O7 -76.0(4) . . . . ?
O7 Ce1 N1 O7 -0.8(5) 2_657 . . . ?
O8 Ce1 N1 O7 180.0(7) . . . . ?
O11 Ce1 N1 O7 134.4(4) . . . . ?
O10 Ce1 N1 O7 -152.2(4) . . . . ?
Ce1 Ce1 N1 O7 -0.6(3) 2_657 . . . ?
O1 Ce1 N1 O9 108(10) . . . . ?
O5 Ce1 N1 O9 -89(10) . . . . ?
O4 Ce1 N1 O9 122(10) . . . . ?
O7 Ce1 N1 O9 -163(10) 2_657 . . . ?
O8 Ce1 N1 O9 18(10) . . . . ?
O11 Ce1 N1 O9 -28(10) . . . . ?
O10 Ce1 N1 O9 46(10) . . . . ?
O7 Ce1 N1 O9 -162(10) . . . . ?
Ce1 Ce1 N1 O9 -163(10) 2_657 . . . ?
O3 P1 C1 C14 -166.9(4) . . . . ?
O1 P1 C1 C14 -38.6(5) . . . . ?
O2 P1 C1 C14 74.4(4) . . . . ?
O3 P1 C1 C8 -46.9(5) . . . . ?
O1 P1 C1 C8 81.4(4) . . . . ?
O2 P1 C1 C8 -165.5(3) . . . . ?
O3 P1 C1 C2 72.0(4) . . . . ?
O1 P1 C1 C2 -159.6(3) . . . . ?
O2 P1 C1 C2 -46.6(4) . . . . ?
C14 C1 C2 C3 -177.6(2) . . . . ?
C8 C1 C2 C3 59.9(5) . . . . ?
P1 C1 C2 C3 -56.6(3) . . . . ?
C14 C1 C2 C7 -0.8(5) . . . . ?
C8 C1 C2 C7 -123.3(3) . . . . ?
P1 C1 C2 C7 120.2(3) . . . . ?
C7 C2 C3 C4 0.0 . . . . ?
C1 C2 C3 C4 176.8(3) . . . . ?
C2 C3 C4 C5 0.0 . . . . ?
C3 C4 C5 C6 0.0 . . . . ?
C4 C5 C6 C7 0.0 . . . . ?
C5 C6 C7 C2 0.0 . . . . ?
C3 C2 C7 C6 0.0 . . . . ?
C1 C2 C7 C6 -176.8(3) . . . . ?
C14 C1 C8 C13 69.1(4) . . . . ?
C2 C1 C8 C13 -167.8(2) . . . . ?
P1 C1 C8 C13 -51.5(4) . . . . ?
C14 C1 C8 C9 -106.7(3) . . . . ?
C2 C1 C8 C9 16.4(5) . . . . ?
P1 C1 C8 C9 132.6(2) . . . . ?
C13 C8 C9 C10 -0.7 . . . . ?
C1 C8 C9 C10 175.2(3) . . . . ?
C8 C9 C10 C11 0.6 . . . . ?
C9 C10 C11 C12 0.4 . . . . ?
C10 C11 C12 C13 -1.2 . . . . ?
C9 C8 C13 C12 -0.2 . . . . ?
C1 C8 C13 C12 -176.2(3) . . . . ?
C11 C12 C13 C8 1.1 . . . . ?
C8 C1 C14 C15 21.9(5) . . . . ?
C2 C1 C14 C15 -101.2(4) . . . . ?
P1 C1 C14 C15 140.3(2) . . . . ?
C8 C1 C14 C19 -164.0(2) . . . . ?
C2 C1 C14 C19 72.9(4) . . . . ?
P1 C1 C14 C19 -45.6(4) . . . . ?
C19 C14 C15 C16 1.7 . . . . ?
C1 C14 C15 C16 176.0(3) . . . . ?
C14 C15 C16 C17 -1.6 . . . . ?
C15 C16 C17 C18 0.4 . . . . ?
C16 C17 C18 C19 0.6 . . . . ?
C17 C18 C19 C14 -0.4 . . . . ?
C15 C14 C19 C18 -0.7 . . . . ?
C1 C14 C19 C18 -175.0(3) . . . . ?
P1 O2 C20 C21 -163.6(9) . . . . ?
O5 P2 C22 C23 48.6(6) 2_657 . . . ?
O4 P2 C22 C23 -179.6(4) . . . . ?
O6 P2 C22 C23 -63.4(6) . . . . ?
O5 P2 C22 C29 -69.0(5) 2_657 . . . ?
O4 P2 C22 C29 62.8(5) . . . . ?
O6 P2 C22 C29 179.0(4) . . . . ?
O5 P2 C22 C35 167.9(4) 2_657 . . . ?
O4 P2 C22 C35 -60.3(5) . . . . ?
O6 P2 C22 C35 55.9(5) . . . . ?
C29 C22 C23 C24 125.0(4) . . . . ?
C35 C22 C23 C24 -106.2(4) . . . . ?
P2 C22 C23 C24 12.1(6) . . . . ?
C29 C22 C23 C28 -49.8(5) . . . . ?
C35 C22 C23 C28 79.0(5) . . . . ?
P2 C22 C23 C28 -162.7(3) . . . . ?
C28 C23 C24 C25 0.0 . . . . ?
C22 C23 C24 C25 -174.7(4) . . . . ?
C23 C24 C25 C26 0.0 . . . . ?
C24 C25 C26 C27 0.0 . . . . ?
C25 C26 C27 C28 0.0 . . . . ?
C26 C27 C28 C23 0.0 . . . . ?
C24 C23 C28 C27 0.0 . . . . ?
C22 C23 C28 C27 174.9(3) . . . . ?
C23 C22 C29 C30 -49.4(6) . . . . ?
C35 C22 C29 C30 -172.8(3) . . . . ?
P2 C22 C29 C30 72.0(4) . . . . ?
C23 C22 C29 C34 110.6(4) . . . . ?
C35 C22 C29 C34 -12.9(7) . . . . ?
P2 C22 C29 C34 -128.0(3) . . . . ?
C34 C29 C30 C31 9.9 . . . . ?
C22 C29 C30 C31 170.7(4) . . . . ?
C29 C30 C31 C32 -3.8 . . . . ?
C30 C31 C32 C33 -2.2 . . . . ?
C31 C32 C33 C34 1.2 . . . . ?
C32 C33 C34 C29 5.2 . . . . ?
C30 C29 C34 C33 -10.2 . . . . ?
C22 C29 C34 C33 -171.5(4) . . . . ?
C23 C22 C35 C36 11.9(7) . . . . ?
C29 C22 C35 C36 136.0(4) . . . . ?
P2 C22 C35 C36 -111.7(4) . . . . ?
C23 C22 C35 C40 -168.2(3) . . . . ?
C29 C22 C35 C40 -44.2(6) . . . . ?
P2 C22 C35 C40 68.2(5) . . . . ?
C40 C35 C36 C37 -0.5 . . . . ?
C22 C35 C36 C37 179.4(4) . . . . ?
C35 C36 C37 C38 -1.7 . . . . ?
C36 C37 C38 C39 0.4 . . . . ?
C37 C38 C39 C40 2.9 . . . . ?
C36 C35 C40 C39 3.8 . . . . ?
C22 C35 C40 C39 -176.0(4) . . . . ?
C38 C39 C40 C35 -5.0 . . . . ?
P2 O6 C41 C42 -176.2(7) . . . . ?
